data_7107511
loop_
_publ_author_name
'Wei-Jian Xue'
'Qi Li'
'Yan-Ping Zhu'
'Jun-Gang Wang'
'An-Xin Wu'

_publ_section_title
;
 Convergent integration of two self-labor domino sequences: a novel method
 for the synthesis of oxazole derivatives from methyl ketones and benzoins
;
_journal_name_full Chem.Commun.
_journal_page_first 3485
_journal_paper_doi 10.1039/c2cc18077d
_journal_volume 48
_journal_year 2012
_chemical_formula_sum 'C20 H19 N O4'
_chemical_formula_weight 337.36
_chemical_name_systematic
;
?
;
_space_group_IT_number 1
_symmetry_cell_setting triclinic
_symmetry_space_group_name_Hall 'P 1'
_symmetry_space_group_name_H-M 'P 1'
_atom_sites_solution_hydrogens geom
_atom_sites_solution_primary direct
_atom_sites_solution_secondary difmap
_audit_creation_method SHELXL-97
_cell_angle_alpha 90.00
_cell_angle_beta 95.016(3)
_cell_angle_gamma 90.00
_cell_formula_units_Z 4
_cell_length_a 6.5338(9)
_cell_length_b 21.451(3)
_cell_length_c 12.1305(16)
_cell_measurement_reflns_used 1502
_cell_measurement_temperature 298(2)
_cell_measurement_theta_max 25.79
_cell_measurement_theta_min 2.54
_cell_volume 1693.7(4)
_computing_cell_refinement 'Bruker SMART'
_computing_data_collection 'Bruker SMART'
_computing_data_reduction 'Bruker SAINT'
_computing_molecular_graphics 'Bruker SHELXTL'
_computing_publication_material 'Bruker SHELXTL'
_computing_structure_refinement 'SHELXL-97 (Sheldrick, 1997)'
_computing_structure_solution 'SHELXS-97 (Sheldrick, 1990)'
_diffrn_ambient_temperature 298(2)
_diffrn_measured_fraction_theta_full 0.986
_diffrn_measured_fraction_theta_max 0.986
_diffrn_measurement_device_type 'CCD area detector'
_diffrn_measurement_method 'phi and omega scans'
_diffrn_radiation_monochromator graphite
_diffrn_radiation_source 'fine-focus sealed tube'
_diffrn_radiation_type MoK\a
_diffrn_radiation_wavelength 0.71073
_diffrn_reflns_av_R_equivalents 0.0317
_diffrn_reflns_av_sigmaI/netI 0.0839
_diffrn_reflns_limit_h_max 7
_diffrn_reflns_limit_h_min -7
_diffrn_reflns_limit_k_max 25
_diffrn_reflns_limit_k_min -25
_diffrn_reflns_limit_l_max 14
_diffrn_reflns_limit_l_min -10
_diffrn_reflns_number 9012
_diffrn_reflns_theta_full 25.00
_diffrn_reflns_theta_max 25.00
_diffrn_reflns_theta_min 1.93
_exptl_absorpt_coefficient_mu 0.092
_exptl_absorpt_correction_T_max 0.9908
_exptl_absorpt_correction_T_min 0.9854
_exptl_absorpt_correction_type none
_exptl_crystal_colour yellow
_exptl_crystal_density_diffrn 1.323
_exptl_crystal_density_meas 0
_exptl_crystal_density_method 'not measured'
_exptl_crystal_description needle
_exptl_crystal_F_000 712
_exptl_crystal_size_max 0.16
_exptl_crystal_size_mid 0.12
_exptl_crystal_size_min 0.10
_refine_diff_density_max 0.172
_refine_diff_density_min -0.196
_refine_diff_density_rms 0.042
_refine_ls_abs_structure_details 'Flack H D (1983), Acta Cryst. A39, 876-881'
_refine_ls_abs_structure_Flack -1(2)
_refine_ls_extinction_coef 0.0054(3)
_refine_ls_extinction_expression Fc^*^=kFc[1+0.001xFc^2^\l^3^/sin(2\q)]^-1/4^
_refine_ls_extinction_method SHELXL
_refine_ls_goodness_of_fit_ref 0.992
_refine_ls_hydrogen_treatment mixed
_refine_ls_matrix_type full
_refine_ls_number_parameters 910
_refine_ls_number_reflns 7433
_refine_ls_number_restraints 3
_refine_ls_restrained_S_all 0.992
_refine_ls_R_factor_all 0.1036
_refine_ls_R_factor_gt 0.0606
_refine_ls_shift/su_max 0.265
_refine_ls_shift/su_mean 0.062
_refine_ls_structure_factor_coef Fsqd
_refine_ls_weighting_details 'calc w=1/[\s^2^(Fo^2^)+(0.0237P)^2^+0.0000P] where P=(Fo^2^+2Fc^2^)/3'
_refine_ls_weighting_scheme calc
_refine_ls_wR_factor_gt 0.1052
_refine_ls_wR_factor_ref 0.1213
_reflns_number_gt 4743
_reflns_number_total 7433
_reflns_threshold_expression >2sigma(I)
_cod_data_source_file c2cc18077d.txt
_cod_data_source_block 110717am
_cod_original_sg_symbol_H-M P1
_cod_database_code 7107511

loop_
_symmetry_equiv_pos_as_xyz
'x, y, z'

loop_
_atom_site_label
_atom_site_type_symbol
_atom_site_fract_x
_atom_site_fract_y
_atom_site_fract_z
_atom_site_U_iso_or_equiv
_atom_site_adp_type
_atom_site_occupancy
_atom_site_symmetry_multiplicity
_atom_site_calc_flag
_atom_site_refinement_flags
C41 C 0.6213(12) 0.7961(4) 0.3857(6) 0.040(2) Uani 1 1 d .
H41 H 0.6007 0.8383 0.3709 0.047 Uiso 1 1 calc R
C1A C -0.4895(15) 0.1679(4) -0.2419(8) 0.064(3) Uani 1 1 d .
H1A1 H -0.5858 0.1822 -0.1920 0.095 Uiso 1 1 calc R
H1A2 H -0.5508 0.1351 -0.2874 0.095 Uiso 1 1 calc R
H1A3 H -0.4531 0.2019 -0.2879 0.095 Uiso 1 1 calc R
C2A C -0.2950(13) 0.1432(4) -0.1749(8) 0.052(2) Uani 1 1 d .
H2A1 H -0.3324 0.1155 -0.1167 0.062 Uiso 1 1 calc R
H2A2 H -0.2105 0.1202 -0.2228 0.062 Uiso 1 1 calc R
C3A C 0.0008(14) 0.1833(4) -0.0708(8) 0.054(2) Uani 1 1 d .
C4A C 0.0830(12) 0.1253(4) -0.0544(7) 0.053(2) Uani 1 1 d .
H4A H 0.0139 0.0899 -0.0819 0.064 Uiso 1 1 calc R
C5A C 0.2762(15) 0.1213(4) 0.0056(8) 0.060(3) Uani 1 1 d .
H5A H 0.3336 0.0820 0.0187 0.072 Uiso 1 1 calc R
C6A C 0.3826(13) 0.1715(4) 0.0452(7) 0.038(2) Uani 1 1 d .
C7A C 0.2907(15) 0.2307(4) 0.0300(6) 0.053(2) Uani 1 1 d .
H7A H 0.3556 0.2658 0.0617 0.063 Uiso 1 1 calc R
C8A C 0.1030(13) 0.2366(4) -0.0325(6) 0.044(2) Uani 1 1 d .
H8A H 0.0469 0.2758 -0.0483 0.053 Uiso 1 1 calc R
C9A C 0.5864(14) 0.1610(4) 0.1079(7) 0.047(2) Uani 1 1 d .
C10A C 0.7157(12) 0.2119(4) 0.1571(6) 0.0321(18) Uani 1 1 d .
C11A C 0.9780(12) 0.2488(3) 0.2574(6) 0.0326(18) Uani 1 1 d .
C12A C 0.8483(14) 0.2957(4) 0.2246(7) 0.057(2) Uani 1 1 d .
H12A H 0.8695 0.3377 0.2408 0.069 Uiso 1 1 calc R
C13A C 1.1818(13) 0.2423(4) 0.3202(5) 0.039(2) Uani 1 1 d .
C14A C 1.2887(12) 0.1855(3) 0.3292(7) 0.0346(18) Uani 1 1 d .
H14A H 1.2328 0.1501 0.2939 0.041 Uiso 1 1 calc R
C15A C 1.4734(13) 0.1822(4) 0.3892(7) 0.052(2) Uani 1 1 d .
H15A H 1.5422 0.1442 0.3921 0.062 Uiso 1 1 calc R
C16A C 1.5636(13) 0.2311(3) 0.4453(6) 0.0335(18) Uani 1 1 d .
C17A C 1.4559(14) 0.2879(4) 0.4384(7) 0.049(2) Uani 1 1 d .
H17A H 1.5089 0.3228 0.4762 0.059 Uiso 1 1 calc R
C18A C 1.2682(14) 0.2911(4) 0.3740(7) 0.053(2) Uani 1 1 d .
H18A H 1.2001 0.3292 0.3684 0.064 Uiso 1 1 calc R
C19A C 1.8544(14) 0.1746(4) 0.5199(7) 0.045(2) Uani 1 1 d .
H19A H 1.8956 0.1612 0.4488 0.054 Uiso 1 1 calc R
H19B H 1.7706 0.1422 0.5490 0.054 Uiso 1 1 calc R
C20A C 2.0445(14) 0.1877(5) 0.6006(9) 0.068(3) Uani 1 1 d .
H20A H 2.1262 0.2196 0.5706 0.102 Uiso 1 1 calc R
H20B H 2.1245 0.1502 0.6112 0.102 Uiso 1 1 calc R
H20C H 2.0015 0.2012 0.6703 0.102 Uiso 1 1 calc R
C1B C -0.5611(14) 0.4632(4) 0.5142(7) 0.051(2) Uani 1 1 d .
H1B1 H -0.5245 0.4443 0.4469 0.076 Uiso 1 1 calc R
H1B2 H -0.6237 0.5030 0.4979 0.076 Uiso 1 1 calc R
H1B3 H -0.6562 0.4367 0.5481 0.076 Uiso 1 1 calc R
C2B C -0.3748(14) 0.4716(4) 0.5905(8) 0.059(3) Uani 1 1 d .
H2B1 H -0.2866 0.5030 0.5618 0.070 Uiso 1 1 calc R
H2B2 H -0.4120 0.4853 0.6623 0.070 Uiso 1 1 calc R
C3B C -0.0815(13) 0.4107(4) 0.6639(7) 0.050(2) Uani 1 1 d .
C4B C 0.0158(15) 0.3543(4) 0.6709(8) 0.059(3) Uani 1 1 d .
H4B H -0.0465 0.3201 0.6349 0.070 Uiso 1 1 calc R
C5B C 0.2015(14) 0.3472(4) 0.7292(7) 0.053(2) Uani 1 1 d .
H5B H 0.2674 0.3087 0.7317 0.063 Uiso 1 1 calc R
C6B C 0.2960(12) 0.4005(4) 0.7875(8) 0.049(2) Uani 1 1 d .
C7B C 0.1952(15) 0.4549(5) 0.7821(8) 0.055(2) Uani 1 1 d .
H7B H 0.2533 0.4885 0.8218 0.067 Uiso 1 1 calc R
C8B C 0.0024(14) 0.4640(4) 0.7183(6) 0.042(2) Uani 1 1 d .
H8B H -0.0628 0.5025 0.7132 0.050 Uiso 1 1 calc R
C9B C 0.4871(14) 0.3954(4) 0.8533(7) 0.049(2) Uani 1 1 d .
C10B C 0.6196(13) 0.3499(3) 0.8836(8) 0.048(2) Uani 1 1 d .
H10B H 0.5988 0.3082 0.8644 0.058 Uiso 1 1 calc R
C11B C 0.7628(13) 0.4309(4) 0.9469(7) 0.045(2) Uani 1 1 d .
C12B C 0.8861(14) 0.4828(3) 1.0012(7) 0.042(2) Uani 1 1 d .
C13B C 1.0875(13) 0.4698(4) 1.0598(6) 0.038(2) Uani 1 1 d .
C14B C 1.1747(11) 0.4130(3) 1.0840(7) 0.044(2) Uani 1 1 d .
H14B H 1.1020 0.3771 1.0623 0.052 Uiso 1 1 calc R
C15B C 1.3646(14) 0.4072(4) 1.1389(7) 0.053(2) Uani 1 1 d .
H15B H 1.4230 0.3678 1.1482 0.064 Uiso 1 1 calc R
C16B C 1.4736(13) 0.4591(3) 1.1813(6) 0.0312(18) Uani 1 1 d .
C17B C 1.3816(14) 0.5174(4) 1.1600(7) 0.050(2) Uani 1 1 d .
H17B H 1.4505 0.5531 1.1864 0.060 Uiso 1 1 calc R
C18B C 1.1972(13) 0.5237(4) 1.1025(7) 0.042(2) Uani 1 1 d .
H18B H 1.1406 0.5631 1.0905 0.051 Uiso 1 1 calc R
C19B C 1.7655(15) 0.5019(4) 1.2909(8) 0.054(3) Uani 1 1 d .
H19C H 1.6788 0.5229 1.3402 0.065 Uiso 1 1 calc R
H19D H 1.8040 0.5314 1.2358 0.065 Uiso 1 1 calc R
C20B C 1.9526(14) 0.4757(5) 1.3546(7) 0.069(3) Uani 1 1 d .
H20D H 1.9128 0.4535 1.4180 0.104 Uiso 1 1 calc R
H20E H 2.0438 0.5091 1.3785 0.104 Uiso 1 1 calc R
H20F H 2.0212 0.4478 1.3082 0.104 Uiso 1 1 calc R
C1C C -0.5717(14) 0.6832(5) 0.0107(7) 0.054(3) Uani 1 1 d .
H1C1 H -0.6602 0.7140 0.0388 0.082 Uiso 1 1 calc R
H1C2 H -0.6438 0.6443 0.0019 0.082 Uiso 1 1 calc R
H1C3 H -0.5309 0.6966 -0.0597 0.082 Uiso 1 1 calc R
C2C C -0.3811(14) 0.6749(4) 0.0918(8) 0.058(3) Uani 1 1 d .
H2C1 H -0.4218 0.6632 0.1640 0.070 Uiso 1 1 calc R
H2C2 H -0.2954 0.6419 0.0662 0.070 Uiso 1 1 calc R
C3C C -0.0825(13) 0.7312(4) 0.1664(7) 0.046(2) Uani 1 1 d .
C4C C 0.0016(14) 0.6812(3) 0.2216(6) 0.037(2) Uani 1 1 d .
H4C H -0.0691 0.6435 0.2200 0.044 Uiso 1 1 calc R
C5C C 0.1920(15) 0.6859(4) 0.2805(7) 0.055(2) Uani 1 1 d .
H5C H 0.2542 0.6510 0.3141 0.067 Uiso 1 1 calc R
C6C C 0.2899(13) 0.7440(3) 0.2887(6) 0.0335(18) Uani 1 1 d .
C7C C 0.2017(13) 0.7960(4) 0.2323(7) 0.044(2) Uani 1 1 d .
H7C H 0.2671 0.8346 0.2360 0.053 Uiso 1 1 calc R
C8C C 0.0142(14) 0.7882(4) 0.1709(7) 0.045(2) Uani 1 1 d .
H8C H -0.0468 0.8218 0.1324 0.054 Uiso 1 1 calc R
C9C C 0.4891(13) 0.7490(4) 0.3523(6) 0.039(2) Uani 1 1 d .
C10C C 0.7458(15) 0.7115(4) 0.4442(7) 0.053(2) Uani 1 1 d .
C11C C 0.8885(12) 0.6599(4) 0.5004(6) 0.0373(19) Uani 1 1 d .
C12C C 1.0897(11) 0.6731(3) 0.5605(6) 0.0348(18) Uani 1 1 d .
C13C C 1.1990(12) 0.6225(3) 0.6051(7) 0.041(2) Uani 1 1 d .
H13C H 1.1379 0.5835 0.5961 0.049 Uiso 1 1 calc R
C14C C 1.3819(14) 0.6250(4) 0.6592(8) 0.051(2) Uani 1 1 d .
H14C H 1.4510 0.5888 0.6823 0.062 Uiso 1 1 calc R
C15C C 1.4735(11) 0.6860(3) 0.6820(6) 0.0309(17) Uani 1 1 d .
C16C C 1.3681(13) 0.7364(4) 0.6416(7) 0.048(2) Uani 1 1 d .
H16C H 1.4240 0.7759 0.6545 0.057 Uiso 1 1 calc R
C17C C 1.1811(13) 0.7308(4) 0.5822(7) 0.047(2) Uani 1 1 d .
H17C H 1.1134 0.7666 0.5556 0.057 Uiso 1 1 calc R
C18C C 1.7696(13) 0.6446(4) 0.7859(7) 0.043(2) Uani 1 1 d .
H18C H 1.8091 0.6168 0.7283 0.052 Uiso 1 1 calc R
H18D H 1.6844 0.6215 0.8332 0.052 Uiso 1 1 calc R
C19C C 1.9581(15) 0.6689(5) 0.8526(8) 0.077(3) Uani 1 1 d .
H19E H 2.0304 0.6969 0.8080 0.116 Uiso 1 1 calc R
H19F H 2.0461 0.6346 0.8758 0.116 Uiso 1 1 calc R
H19G H 1.9180 0.6906 0.9165 0.116 Uiso 1 1 calc R
C1D C -0.4819(14) 0.9773(5) 0.2559(8) 0.056(2) Uani 1 1 d .
H1D1 H -0.4439 0.9441 0.2089 0.084 Uiso 1 1 calc R
H1D2 H -0.5505 1.0094 0.2117 0.084 Uiso 1 1 calc R
H1D3 H -0.5725 0.9616 0.3076 0.084 Uiso 1 1 calc R
C2D C -0.2926(14) 1.0037(5) 0.3179(9) 0.066(3) Uani 1 1 d .
H2D1 H -0.2066 1.0242 0.2676 0.080 Uiso 1 1 calc R
H2D2 H -0.3289 1.0336 0.3729 0.080 Uiso 1 1 calc R
C3D C -0.0008(14) 0.9613(4) 0.4280(7) 0.054(2) Uani 1 1 d .
C4D C 0.1052(14) 0.9067(4) 0.4693(7) 0.046(2) Uani 1 1 d .
H4D H 0.0459 0.8676 0.4575 0.055 Uiso 1 1 calc R
C5D C 0.2986(14) 0.9124(4) 0.5277(7) 0.046(2) Uani 1 1 d .
H5D H 0.3688 0.8771 0.5547 0.055 Uiso 1 1 calc R
C6D C 0.3861(14) 0.9719(4) 0.5453(7) 0.046(2) Uani 1 1 d .
C7D C 0.2768(15) 1.0244(4) 0.5076(8) 0.055(2) Uani 1 1 d .
H7D H 0.3296 1.0641 0.5223 0.066 Uiso 1 1 calc R
C8D C 0.0796(13) 1.0165(4) 0.4452(7) 0.051(2) Uani 1 1 d .
H8D H 0.0088 1.0514 0.4167 0.061 Uiso 1 1 calc R
C9D C 0.5907(15) 0.9813(4) 0.6083(7) 0.053(2) Uani 1 1 d .
C10D C 0.7060(11) 0.9325(3) 0.6557(6) 0.0307(17) Uani 1 1 d .
C11D C 0.8529(15) 0.8503(5) 0.7267(9) 0.069(3) Uani 1 1 d .
H11D H 0.8769 0.8089 0.7468 0.083 Uiso 1 1 calc R
C12D C 0.9782(13) 0.8974(4) 0.7558(7) 0.043(2) Uani 1 1 d .
C13D C 1.1769(14) 0.9022(4) 0.8216(7) 0.047(2) Uani 1 1 d .
C14D C 1.2664(16) 0.8529(4) 0.8762(8) 0.063(3) Uani 1 1 d .
H14D H 1.1964 0.8151 0.8717 0.075 Uiso 1 1 calc R
C15D C 1.4546(16) 0.8546(4) 0.9383(9) 0.067(3) Uani 1 1 d .
H15D H 1.5084 0.8188 0.9732 0.080 Uiso 1 1 calc R
C16D C 1.5631(12) 0.9114(4) 0.9476(7) 0.0367(19) Uani 1 1 d .
C17D C 1.4728(15) 0.9633(5) 0.8915(7) 0.057(3) Uani 1 1 d .
H17D H 1.5379 1.0019 0.8969 0.068 Uiso 1 1 calc R
C18D C 1.2873(11) 0.9570(4) 0.8283(6) 0.0342(18) Uani 1 1 d .
H18E H 1.2347 0.9913 0.7884 0.041 Uiso 1 1 calc R
C19D C 1.8490(13) 0.9720(4) 1.0220(7) 0.041(2) Uani 1 1 d .
H19H H 1.8846 0.9881 0.9514 0.049 Uiso 1 1 calc R
H19I H 1.7629 1.0023 1.0552 0.049 Uiso 1 1 calc R
C20D C 2.0359(15) 0.9592(5) 1.0958(8) 0.061(3) Uani 1 1 d .
H20G H 1.9983 0.9403 1.1628 0.092 Uiso 1 1 calc R
H20H H 2.1072 0.9976 1.1130 0.092 Uiso 1 1 calc R
H20I H 2.1237 0.9315 1.0595 0.092 Uiso 1 1 calc R
N1A N 0.6851(11) 0.2720(3) 0.1650(6) 0.0436(17) Uani 1 1 d .
N1B N 0.7965(12) 0.3724(3) 0.9487(6) 0.053(2) Uani 1 1 d .
N1C N 0.5794(9) 0.6948(2) 0.3929(4) 0.0245(13) Uani 1 1 d .
N1D N 0.6809(10) 0.8716(3) 0.6621(6) 0.0374(15) Uani 1 1 d .
O1A O -0.1863(9) 0.1953(2) -0.1288(5) 0.0498(16) Uani 1 1 d .
O2A O 0.6591(10) 0.1082(3) 0.1172(6) 0.0623(18) Uani 1 1 d .
O3A O 0.8979(9) 0.1957(2) 0.2156(5) 0.0425(14) Uani 1 1 d .
O4A O 1.7441(9) 0.2309(3) 0.5087(5) 0.0499(16) Uani 1 1 d .
O1B O -0.2676(9) 0.4120(3) 0.6008(5) 0.0547(17) Uani 1 1 d .
O2B O 0.5825(9) 0.4507(3) 0.8948(5) 0.0453(15) Uani 1 1 d .
O3B O 0.8187(11) 0.5358(3) 0.9891(6) 0.071(2) Uani 1 1 d .
O4B O 1.6587(10) 0.4489(3) 1.2383(5) 0.0591(18) Uani 1 1 d .
O1C O -0.2707(9) 0.7308(3) 0.0997(5) 0.0495(16) Uani 1 1 d .
O2C O 0.7904(12) 0.7704(4) 0.4452(7) 0.093(2) Uani 1 1 d .
O3C O 0.8190(10) 0.6084(3) 0.4909(6) 0.0672(19) Uani 1 1 d .
O4C O 1.6613(9) 0.6952(3) 0.7390(5) 0.0618(18) Uani 1 1 d .
O1D O -0.1839(9) 0.9491(2) 0.3720(5) 0.0447(15) Uani 1 1 d .
O2D O 0.6592(11) 1.0358(3) 0.6184(6) 0.067(2) Uani 1 1 d .
O3D O 0.8972(8) 0.9507(2) 0.7148(4) 0.0398(13) Uani 1 1 d .
O4D O 1.7414(9) 0.9114(3) 1.0071(5) 0.0538(16) Uani 1 1 d .

loop_
_atom_site_aniso_label
_atom_site_aniso_U_11
_atom_site_aniso_U_22
_atom_site_aniso_U_33
_atom_site_aniso_U_23
_atom_site_aniso_U_13
_atom_site_aniso_U_12
C41 0.040(5) 0.031(4) 0.044(5) 0.008(3) -0.016(4) -0.009(4)
C1A 0.048(6) 0.064(6) 0.075(6) 0.018(5) -0.018(5) -0.007(5)
C2A 0.032(5) 0.063(5) 0.061(6) -0.006(4) 0.000(4) 0.021(4)
C3A 0.029(5) 0.066(6) 0.066(6) -0.011(5) -0.010(4) 0.002(4)
C4A 0.025(5) 0.046(5) 0.085(6) 0.019(4) -0.020(4) -0.005(4)
C5A 0.061(6) 0.028(4) 0.089(7) 0.009(4) -0.002(5) 0.018(4)
C6A 0.036(5) 0.036(4) 0.044(5) -0.003(4) 0.004(4) 0.011(4)
C7A 0.082(7) 0.050(5) 0.026(4) -0.006(4) 0.005(4) 0.018(5)
C8A 0.052(6) 0.047(5) 0.028(4) 0.011(4) -0.019(4) 0.017(4)
C9A 0.042(5) 0.058(5) 0.041(5) 0.004(4) 0.008(4) 0.017(4)
C10A 0.033(5) 0.036(4) 0.028(4) 0.007(3) 0.007(3) 0.006(3)
C11A 0.039(5) 0.027(4) 0.031(4) 0.010(3) -0.004(3) -0.007(3)
C12A 0.049(6) 0.053(5) 0.064(6) -0.002(4) -0.029(4) 0.012(4)
C13A 0.048(5) 0.053(5) 0.016(3) -0.014(3) -0.003(3) 0.005(4)
C14A 0.039(5) 0.019(3) 0.046(5) 0.002(3) 0.005(4) 0.004(3)
C15A 0.038(5) 0.037(4) 0.080(6) -0.016(4) -0.002(5) 0.016(4)
C16A 0.044(5) 0.027(4) 0.030(4) 0.001(3) 0.011(4) 0.015(3)
C17A 0.056(6) 0.022(4) 0.063(6) -0.010(4) -0.023(4) 0.001(4)
C18A 0.053(6) 0.038(4) 0.066(6) 0.012(4) -0.015(5) 0.016(4)
C19A 0.058(6) 0.048(5) 0.029(4) 0.007(4) 0.006(4) -0.001(4)
C20A 0.037(5) 0.072(6) 0.089(7) 0.007(5) -0.025(5) 0.010(4)
C1B 0.065(6) 0.041(4) 0.046(5) -0.007(4) 0.001(4) 0.006(4)
C2B 0.031(5) 0.046(5) 0.096(7) -0.007(5) -0.013(5) 0.013(4)
C3B 0.033(5) 0.049(5) 0.064(6) 0.002(4) -0.016(4) -0.019(4)
C4B 0.039(5) 0.052(6) 0.083(7) -0.003(5) -0.003(5) 0.003(4)
C5B 0.054(6) 0.036(4) 0.065(6) -0.012(4) -0.010(4) -0.004(4)
C6B 0.019(4) 0.033(4) 0.094(6) 0.020(4) -0.001(4) 0.000(4)
C7B 0.044(6) 0.070(6) 0.051(5) -0.016(5) -0.002(4) -0.003(5)
C8B 0.052(5) 0.044(4) 0.029(4) 0.014(3) 0.002(4) -0.003(4)
C9B 0.037(5) 0.054(5) 0.058(6) -0.025(4) 0.015(4) -0.001(4)
C10B 0.043(5) 0.020(4) 0.082(6) -0.007(4) 0.007(4) -0.003(3)
C11B 0.033(5) 0.051(5) 0.049(5) 0.005(4) -0.011(4) 0.004(4)
C12B 0.054(6) 0.019(4) 0.052(5) -0.002(3) -0.002(4) -0.014(4)
C13B 0.041(5) 0.039(4) 0.032(4) 0.003(3) 0.000(4) -0.009(4)
C14B 0.023(4) 0.031(4) 0.074(6) -0.002(4) -0.012(4) -0.018(3)
C15B 0.050(6) 0.031(4) 0.078(6) -0.016(4) 0.005(5) -0.012(4)
C16B 0.051(5) 0.020(3) 0.024(4) 0.005(3) 0.008(3) -0.008(3)
C17B 0.067(6) 0.032(4) 0.052(5) -0.023(4) 0.012(4) -0.016(4)
C18B 0.035(5) 0.042(5) 0.048(5) -0.001(4) -0.006(4) -0.016(4)
C19B 0.070(6) 0.048(5) 0.043(5) -0.017(4) -0.008(4) -0.030(4)
C20B 0.041(6) 0.118(8) 0.048(5) -0.046(5) 0.002(4) 0.011(5)
C1C 0.047(6) 0.070(6) 0.046(5) -0.003(5) 0.001(4) -0.015(5)
C2C 0.056(6) 0.039(5) 0.074(6) 0.000(4) -0.024(5) -0.005(4)
C3C 0.039(5) 0.054(5) 0.040(5) -0.001(4) -0.019(4) -0.009(4)
C4C 0.051(6) 0.018(3) 0.042(5) 0.005(3) 0.002(4) -0.006(3)
C5C 0.070(7) 0.043(5) 0.050(5) 0.004(4) -0.014(5) 0.002(5)
C6C 0.039(5) 0.031(4) 0.031(4) -0.002(3) 0.004(4) 0.006(3)
C7C 0.037(5) 0.038(4) 0.054(5) 0.005(4) -0.016(4) 0.012(3)
C8C 0.050(5) 0.028(4) 0.053(5) 0.007(4) -0.025(4) 0.007(4)
C9C 0.034(5) 0.052(5) 0.030(4) -0.002(4) -0.009(3) 0.005(4)
C10C 0.084(7) 0.025(4) 0.050(5) 0.021(3) 0.012(5) 0.012(4)
C11C 0.030(4) 0.047(4) 0.035(4) 0.003(3) 0.006(3) 0.022(4)
C12C 0.026(4) 0.034(4) 0.045(5) -0.001(3) 0.008(4) 0.016(3)
C13C 0.025(4) 0.024(4) 0.071(6) -0.002(4) -0.006(4) 0.000(3)
C14C 0.042(5) 0.032(4) 0.081(6) 0.003(4) 0.012(5) -0.003(4)
C15C 0.026(4) 0.037(4) 0.032(4) 0.010(3) 0.016(3) -0.005(3)
C16C 0.041(5) 0.041(5) 0.059(6) 0.011(4) -0.005(4) 0.013(4)
C17C 0.038(5) 0.041(5) 0.060(6) 0.020(4) -0.009(4) 0.009(4)
C18C 0.045(5) 0.037(4) 0.049(5) 0.010(4) 0.014(4) -0.001(4)
C19C 0.051(6) 0.108(8) 0.068(6) 0.035(6) -0.025(5) -0.001(6)
C1D 0.040(5) 0.069(6) 0.059(6) -0.010(5) 0.006(4) 0.001(5)
C2D 0.041(5) 0.074(6) 0.079(6) 0.017(5) -0.024(5) 0.010(5)
C3D 0.056(6) 0.039(5) 0.062(6) -0.012(4) -0.020(4) 0.006(4)
C4D 0.049(5) 0.033(4) 0.053(5) -0.009(4) -0.008(4) -0.023(4)
C5D 0.057(6) 0.028(4) 0.052(5) -0.003(4) 0.001(4) -0.004(4)
C6D 0.054(6) 0.039(5) 0.043(5) 0.003(4) -0.006(4) -0.016(4)
C7D 0.065(7) 0.048(5) 0.053(6) -0.005(4) 0.013(5) -0.002(5)
C8D 0.044(5) 0.054(5) 0.050(5) 0.004(4) -0.022(4) 0.022(4)
C9D 0.070(6) 0.031(4) 0.055(5) -0.010(4) -0.003(4) -0.026(4)
C10D 0.015(3) 0.033(4) 0.043(4) -0.025(3) -0.003(3) -0.006(3)
C11D 0.056(6) 0.052(6) 0.096(8) -0.005(5) -0.008(6) 0.023(5)
C12D 0.039(5) 0.035(4) 0.055(5) -0.010(4) 0.014(4) -0.011(4)
C13D 0.039(6) 0.049(5) 0.052(5) 0.003(4) -0.004(4) -0.007(4)
C14D 0.063(7) 0.039(5) 0.083(7) -0.011(5) -0.007(5) -0.026(5)
C15D 0.057(6) 0.049(5) 0.092(7) 0.003(5) 0.000(6) -0.007(5)
C16D 0.026(4) 0.034(4) 0.052(5) 0.002(4) 0.017(4) 0.006(3)
C17D 0.049(6) 0.060(6) 0.060(6) 0.004(5) -0.005(5) -0.007(5)
C18D 0.021(4) 0.040(4) 0.042(5) 0.004(4) 0.007(3) 0.005(3)
C19D 0.040(5) 0.049(5) 0.036(4) -0.002(4) 0.014(4) -0.008(4)
C20D 0.047(6) 0.054(6) 0.077(7) 0.000(5) -0.018(5) -0.001(5)
N1A 0.031(4) 0.049(4) 0.049(4) 0.008(3) -0.007(3) 0.003(3)
N1B 0.061(5) 0.028(4) 0.069(5) -0.006(3) -0.013(4) -0.005(3)
N1C 0.024(3) 0.020(3) 0.027(3) 0.002(2) -0.012(3) -0.011(2)
N1D 0.029(4) 0.029(3) 0.053(4) 0.001(3) -0.003(3) -0.003(3)
O1A 0.035(4) 0.028(3) 0.083(4) 0.001(3) -0.011(3) 0.008(3)
O2A 0.051(4) 0.048(4) 0.085(5) -0.002(3) -0.013(4) -0.003(3)
O3A 0.042(4) 0.037(3) 0.047(3) 0.003(3) -0.007(3) 0.000(3)
O4A 0.041(4) 0.041(3) 0.065(4) -0.002(3) -0.013(3) 0.004(3)
O1B 0.043(4) 0.049(4) 0.070(4) -0.001(3) -0.012(3) -0.001(3)
O2B 0.035(3) 0.042(3) 0.058(4) -0.002(3) -0.004(3) 0.003(3)
O3B 0.069(5) 0.028(3) 0.108(5) 0.007(3) -0.032(4) 0.019(3)
O4B 0.047(4) 0.076(4) 0.051(4) -0.016(3) -0.017(3) -0.008(3)
O1C 0.051(4) 0.036(3) 0.059(4) 0.005(3) -0.011(3) -0.010(3)
O2C 0.094(6) 0.082(5) 0.098(6) -0.007(4) -0.016(5) 0.011(5)
O3C 0.045(4) 0.049(4) 0.103(5) -0.002(4) -0.019(4) -0.013(3)
O4C 0.037(4) 0.075(4) 0.070(4) 0.011(4) -0.017(3) 0.004(3)
O1D 0.047(4) 0.027(3) 0.058(4) 0.000(3) -0.011(3) -0.003(3)
O2D 0.085(5) 0.025(3) 0.086(5) 0.002(3) -0.022(4) -0.006(3)
O3D 0.026(3) 0.039(3) 0.052(3) -0.006(3) -0.006(2) 0.008(2)
O4D 0.030(3) 0.048(3) 0.079(4) -0.005(3) -0.014(3) -0.001(3)

loop_
_atom_type_symbol
_atom_type_description
_atom_type_scat_dispersion_real
_atom_type_scat_dispersion_imag
_atom_type_scat_source
C C 0.0033 0.0016 'International Tables Vol C Tables 4.2.6.8 and 6.1.1.4'
H H 0.0000 0.0000 'International Tables Vol C Tables 4.2.6.8 and 6.1.1.4'
N N 0.0061 0.0033 'International Tables Vol C Tables 4.2.6.8 and 6.1.1.4'
O O 0.0106 0.0060 'International Tables Vol C Tables 4.2.6.8 and 6.1.1.4'

loop_
_geom_angle_atom_site_label_1
_geom_angle_atom_site_label_2
_geom_angle_atom_site_label_3
_geom_angle
C9C C41 O2C 108.4(7)
C9C C41 H41 125.8
O2C C41 H41 125.8
C2A C1A H1A1 109.4
C2A C1A H1A2 109.5
H1A1 C1A H1A2 109.5
C2A C1A H1A3 109.5
H1A1 C1A H1A3 109.5
H1A2 C1A H1A3 109.5
O1A C2A C1A 107.4(7)
O1A C2A H2A1 110.2
C1A C2A H2A1 110.3
O1A C2A H2A2 110.3
C1A C2A H2A2 110.2
H2A1 C2A H2A2 108.5
C4A C3A O1A 124.3(8)
C4A C3A C8A 122.2(8)
O1A C3A C8A 113.5(8)
C3A C4A C5A 117.2(8)
C3A C4A H4A 121.4
C5A C4A H4A 121.4
C6A C5A C4A 123.2(8)
C6A C5A H5A 118.4
C4A C5A H5A 118.4
C5A C6A C7A 118.2(8)
C5A C6A C9A 118.1(8)
C7A C6A C9A 123.6(8)
C8A C7A C6A 119.9(8)
C8A C7A H7A 120.1
C6A C7A H7A 120.0
C3A C8A C7A 119.0(8)
C3A C8A H8A 120.5
C7A C8A H8A 120.5
O2A C9A C10A 116.3(8)
O2A C9A C6A 120.4(8)
C10A C9A C6A 123.2(8)
N1A C10A O3A 110.0(7)
N1A C10A C9A 132.3(8)
O3A C10A C9A 117.3(7)
O3A C11A C12A 107.9(7)
O3A C11A C13A 114.8(7)
C12A C11A C13A 137.1(7)
N1A C12A C11A 109.0(7)
N1A C12A H12A 125.5
C11A C12A H12A 125.5
C18A C13A C14A 117.2(7)
C18A C13A C11A 120.1(8)
C14A C13A C11A 122.7(7)
C15A C14A C13A 120.0(7)
C15A C14A H14A 120.0
C13A C14A H14A 120.0
C16A C15A C14A 123.8(8)
C16A C15A H15A 118.1
C14A C15A H15A 118.1
O4A C16A C15A 127.1(7)
O4A C16A C17A 116.4(7)
C15A C16A C17A 116.5(8)
C16A C17A C18A 119.1(7)
C16A C17A H17A 120.4
C18A C17A H17A 120.5
C13A C18A C17A 123.3(8)
C13A C18A H18A 118.4
C17A C18A H18A 118.3
O4A C19A C20A 106.5(7)
O4A C19A H19A 110.4
C20A C19A H19A 110.4
O4A C19A H19B 110.4
C20A C19A H19B 110.5
H19A C19A H19B 108.6
C19A C20A H20A 109.5
C19A C20A H20B 109.4
H20A C20A H20B 109.5
C19A C20A H20C 109.5
H20A C20A H20C 109.5
H20B C20A H20C 109.5
C2B C1B H1B1 109.5
C2B C1B H1B2 109.5
H1B1 C1B H1B2 109.5
C2B C1B H1B3 109.4
H1B1 C1B H1B3 109.5
H1B2 C1B H1B3 109.5
O1B C2B C1B 108.0(7)
O1B C2B H2B1 110.1
C1B C2B H2B1 110.1
O1B C2B H2B2 110.1
C1B C2B H2B2 110.1
H2B1 C2B H2B2 108.4
O1B C3B C4B 115.8(8)
O1B C3B C8B 122.2(9)
C4B C3B C8B 122.0(8)
C5B C4B C3B 121.4(9)
C5B C4B H4B 119.3
C3B C4B H4B 119.3
C4B C5B C6B 119.1(9)
C4B C5B H5B 120.5
C6B C5B H5B 120.4
C7B C6B C9B 119.9(8)
C7B C6B C5B 118.4(8)
C9B C6B C5B 121.7(8)
C6B C7B C8B 123.4(8)
C6B C7B H7B 118.3
C8B C7B H7B 118.3
C3B C8B C7B 115.5(9)
C3B C8B H8B 122.3
C7B C8B H8B 122.2
C10B C9B O2B 105.1(7)
C10B C9B C6B 136.5(8)
O2B C9B C6B 118.2(8)
C9B C10B N1B 112.3(7)
C9B C10B H10B 123.8
N1B C10B H10B 123.9
N1B C11B O2B 117.2(8)
N1B C11B C12B 129.9(8)
O2B C11B C12B 112.7(8)
O3B C12B C13B 122.2(7)
O3B C12B C11B 117.7(8)
C13B C12B C11B 119.9(7)
C14B C13B C18B 117.1(8)
C14B C13B C12B 127.8(7)
C18B C13B C12B 114.9(8)
C15B C14B C13B 122.1(7)
C15B C14B H14B 118.9
C13B C14B H14B 118.9
C14B C15B C16B 121.4(8)
C14B C15B H15B 119.3
C16B C15B H15B 119.3
O4B C16B C15B 117.5(7)
O4B C16B C17B 125.9(7)
C15B C16B C17B 116.5(8)
C18B C17B C16B 122.3(7)
C18B C17B H17B 118.8
C16B C17B H17B 118.8
C17B C18B C13B 120.3(8)
C17B C18B H18B 119.8
C13B C18B H18B 119.8
O4B C19B C20B 105.9(8)
O4B C19B H19C 110.5
C20B C19B H19C 110.6
O4B C19B H19D 110.6
C20B C19B H19D 110.5
H19C C19B H19D 108.7
C19B C20B H20D 109.4
C19B C20B H20E 109.5
H20D C20B H20E 109.5
C19B C20B H20F 109.5
H20D C20B H20F 109.5
H20E C20B H20F 109.5
C2C C1C H1C1 109.5
C2C C1C H1C2 109.4
H1C1 C1C H1C2 109.5
C2C C1C H1C3 109.5
H1C1 C1C H1C3 109.5
H1C2 C1C H1C3 109.5
O1C C2C C1C 109.2(8)
O1C C2C H2C1 109.8
C1C C2C H2C1 109.8
O1C C2C H2C2 109.9
C1C C2C H2C2 109.9
H2C1 C2C H2C2 108.3
C4C C3C C8C 121.3(8)
C4C C3C O1C 125.0(7)
C8C C3C O1C 113.7(8)
C3C C4C C5C 120.3(7)
C3C C4C H4C 119.8
C5C C4C H4C 119.9
C4C C5C C6C 119.2(8)
C4C C5C H5C 120.4
C6C C5C H5C 120.4
C5C C6C C7C 120.4(8)
C5C C6C C9C 119.0(8)
C7C C6C C9C 120.5(7)
C8C C7C C6C 118.0(7)
C8C C7C H7C 121.0
C6C C7C H7C 121.0
C3C C8C C7C 120.7(8)
C3C C8C H8C 119.6
C7C C8C H8C 119.7
C41 C9C N1C 106.2(7)
C41 C9C C6C 136.3(8)
N1C C9C C6C 117.5(7)
N1C C10C O2C 117.7(8)
N1C C10C C11C 118.1(7)
O2C C10C C11C 124.1(9)
O3C C11C C12C 122.8(8)
O3C C11C C10C 113.9(8)
C12C C11C C10C 123.4(7)
C13C C12C C17C 115.2(7)
C13C C12C C11C 116.7(7)
C17C C12C C11C 128.0(7)
C14C C13C C12C 125.4(7)
C14C C13C H13C 117.3
C12C C13C H13C 117.3
C13C C14C C15C 118.2(8)
C13C C14C H14C 120.9
C15C C14C H14C 120.9
C16C C15C O4C 118.3(7)
C16C C15C C14C 117.6(7)
O4C C15C C14C 124.1(7)
C15C C16C C17C 121.6(8)
C15C C16C H16C 119.2
C17C C16C H16C 119.2
C16C C17C C12C 121.9(8)
C16C C17C H17C 119.1
C12C C17C H17C 119.0
O4C C18C C19C 108.2(7)
O4C C18C H18C 110.1
C19C C18C H18C 110.0
O4C C18C H18D 110.1
C19C C18C H18D 110.1
H18C C18C H18D 108.4
C18C C19C H19E 109.5
C18C C19C H19F 109.5
H19E C19C H19F 109.5
C18C C19C H19G 109.5
H19E C19C H19G 109.5
H19F C19C H19G 109.5
C2D C1D H1D1 109.5
C2D C1D H1D2 109.5
H1D1 C1D H1D2 109.5
C2D C1D H1D3 109.5
H1D1 C1D H1D3 109.5
H1D2 C1D H1D3 109.5
O1D C2D C1D 105.3(7)
O1D C2D H2D1 110.7
C1D C2D H2D1 110.7
O1D C2D H2D2 110.7
C1D C2D H2D2 110.7
H2D1 C2D H2D2 108.8
C8D C3D O1D 125.8(8)
C8D C3D C4D 120.8(8)
O1D C3D C4D 113.4(7)
C5D C4D C3D 119.6(7)
C5D C4D H4D 120.2
C3D C4D H4D 120.2
C4D C5D C6D 119.6(8)
C4D C5D H5D 120.2
C6D C5D H5D 120.2
C7D C6D C5D 119.7(8)
C7D C6D C9D 118.1(7)
C5D C6D C9D 122.2(8)
C6D C7D C8D 119.0(8)
C6D C7D H7D 120.5
C8D C7D H7D 120.5
C3D C8D C7D 121.3(8)
C3D C8D H8D 119.4
C7D C8D H8D 119.4
O2D C9D C10D 119.2(8)
O2D C9D C6D 118.0(8)
C10D C9D C6D 122.7(6)
N1D C10D C9D 135.0(7)
N1D C10D O3D 110.3(7)
C9D C10D O3D 114.7(6)
C12D C11D N1D 110.4(8)
C12D C11D H11D 124.8
N1D C11D H11D 124.8
C11D C12D O3D 109.7(8)
C11D C12D C13D 133.8(9)
O3D C12D C13D 116.5(6)
C14D C13D C18D 115.8(8)
C14D C13D C12D 122.4(8)
C18D C13D C12D 121.7(8)
C13D C14D C15D 124.9(8)
C13D C14D H14D 117.6
C15D C14D H14D 117.6
C14D C15D C16D 118.8(9)
C14D C15D H15D 120.6
C16D C15D H15D 120.6
O4D C16D C17D 125.4(7)
O4D C16D C15D 117.3(8)
C17D C16D C15D 117.3(8)
C18D C17D C16D 120.0(8)
C18D C17D H17D 120.0
C16D C17D H17D 120.0
C13D C18D C17D 123.1(8)
C13D C18D H18E 118.4
C17D C18D H18E 118.5
C20D C19D O4D 105.6(7)
C20D C19D H19H 110.6
O4D C19D H19H 110.6
C20D C19D H19I 110.6
O4D C19D H19I 110.6
H19H C19D H19I 108.8
C19D C20D H20G 109.5
C19D C20D H20H 109.5
H20G C20D H20H 109.5
C19D C20D H20I 109.4
H20G C20D H20I 109.5
H20H C20D H20I 109.5
C10A N1A C12A 107.2(8)
C11B N1B C10B 101.2(8)
C10C N1C C9C 105.2(6)
C10D N1D C11D 105.1(7)
C3A O1A C2A 116.6(7)
C11A O3A C10A 105.8(6)
C16A O4A C19A 118.2(6)
C3B O1B C2B 117.3(7)
C11B O2B C9B 104.0(7)
C16B O4B C19B 118.1(7)
C2C O1C C3C 117.5(7)
C10C O2C C41 102.5(8)
C15C O4C C18C 119.8(7)
C3D O1D C2D 115.8(6)
C12D O3D C10D 104.6(6)
C16D O4D C19D 117.1(7)

loop_
_geom_bond_atom_site_label_1
_geom_bond_atom_site_label_2
_geom_bond_distance
C41 C9C 1.368(10)
C41 O2C 1.381(11)
C41 H41 0.9300
C1A C2A 1.542(12)
C1A H1A1 0.9600
C1A H1A2 0.9600
C1A H1A3 0.9600
C2A O1A 1.413(10)
C2A H2A1 0.9700
C2A H2A2 0.9700
C3A C4A 1.363(12)
C3A O1A 1.381(10)
C3A C8A 1.383(12)
C4A C5A 1.404(12)
C4A H4A 0.9300
C5A C6A 1.348(12)
C5A H5A 0.9300
C6A C7A 1.410(11)
C6A C9A 1.492(12)
C7A C8A 1.390(12)
C7A H7A 0.9300
C8A H8A 0.9300
C9A O2A 1.230(11)
C9A C10A 1.475(12)
C10A N1A 1.308(10)
C10A O3A 1.377(10)
C11A O3A 1.335(9)
C11A C12A 1.353(12)
C11A C13A 1.482(11)
C12A N1A 1.335(10)
C12A H12A 0.9300
C13A C18A 1.332(11)
C13A C14A 1.404(11)
C14A C15A 1.355(11)
C14A H14A 0.9300
C15A C16A 1.357(11)
C15A H15A 0.9300
C16A O4A 1.351(10)
C16A C17A 1.405(11)
C17A C18A 1.397(11)
C17A H17A 0.9300
C18A H18A 0.9300
C19A O4A 1.407(10)
C19A C20A 1.538(11)
C19A H19A 0.9700
C19A H19B 0.9700
C20A H20A 0.9600
C20A H20B 0.9600
C20A H20C 0.9600
C1B C2B 1.475(12)
C1B H1B1 0.9600
C1B H1B2 0.9600
C1B H1B3 0.9600
C2B O1B 1.459(10)
C2B H2B1 0.9700
C2B H2B2 0.9700
C3B O1B 1.379(10)
C3B C4B 1.365(13)
C3B C8B 1.407(12)
C4B C5B 1.359(12)
C4B H4B 0.9300
C5B C6B 1.454(11)
C5B H5B 0.9300
C6B C7B 1.337(12)
C6B C9B 1.426(12)
C7B C8B 1.433(12)
C7B H7B 0.9300
C8B H8B 0.9300
C9B C10B 1.335(12)
C9B O2B 1.412(10)
C10B N1B 1.426(11)
C10B H10B 0.9300
C11B N1B 1.275(11)
C11B O2B 1.355(10)
C11B C12B 1.493(11)
C12B O3B 1.222(10)
C12B C13B 1.467(12)
C13B C14B 1.367(11)
C13B C18B 1.432(11)
C14B C15B 1.361(12)
C14B H14B 0.9300
C15B C16B 1.397(10)
C15B H15B 0.9300
C16B O4B 1.357(10)
C16B C17B 1.402(11)
C17B C18B 1.345(12)
C17B H17B 0.9300
C18B H18B 0.9300
C19B O4B 1.451(9)
C19B C20B 1.497(13)
C19B H19C 0.9700
C19B H19D 0.9700
C20B H20D 0.9600
C20B H20E 0.9600
C20B H20F 0.9600
C1C C2C 1.529(12)
C1C H1C1 0.9600
C1C H1C2 0.9600
C1C H1C3 0.9600
C2C O1C 1.400(10)
C2C H2C1 0.9700
C2C H2C2 0.9700
C3C C4C 1.356(12)
C3C C8C 1.374(11)
C3C O1C 1.412(9)
C4C C5C 1.383(12)
C4C H4C 0.9300
C5C C6C 1.399(11)
C5C H5C 0.9300
C6C C7C 1.407(11)
C6C C9C 1.458(11)
C7C C8C 1.387(11)
C7C H7C 0.9300
C8C H8C 0.9300
C9C N1C 1.375(10)
C10C N1C 1.257(10)
C10C O2C 1.297(10)
C10C C11C 1.565(11)
C11C O3C 1.196(10)
C11C C12C 1.474(11)
C12C C13C 1.384(11)
C12C C17C 1.389(11)
C13C C14C 1.313(12)
C13C H13C 0.9300
C14C C15C 1.455(11)
C14C H14C 0.9300
C15C C16C 1.351(11)
C15C O4C 1.368(9)
C16C C17C 1.368(12)
C16C H16C 0.9300
C17C H17C 0.9300
C18C O4C 1.390(10)
C18C C19C 1.507(12)
C18C H18C 0.9700
C18C H18D 0.9700
C19C H19E 0.9600
C19C H19F 0.9600
C19C H19G 0.9600
C1D C2D 1.501(12)
C1D H1D1 0.9600
C1D H1D2 0.9600
C1D H1D3 0.9600
C2D O1D 1.492(11)
C2D H2D1 0.9700
C2D H2D2 0.9700
C3D C8D 1.304(12)
C3D O1D 1.349(10)
C3D C4D 1.430(12)
C4D C5D 1.399(12)
C4D H4D 0.9300
C5D C6D 1.408(11)
C5D H5D 0.9300
C6D C7D 1.390(13)
C6D C9D 1.494(12)
C7D C8D 1.446(12)
C7D H7D 0.9300
C8D H8D 0.9300
C9D O2D 1.255(9)
C9D C10D 1.385(12)
C10D N1D 1.320(9)
C10D O3D 1.439(8)
C11D C12D 1.330(12)
C11D N1D 1.390(11)
C11D H11D 0.9300
C12D O3D 1.336(10)
C12D C13D 1.467(12)
C13D C14D 1.353(12)
C13D C18D 1.377(11)
C14D C15D 1.385(13)
C14D H14D 0.9300
C15D C16D 1.410(12)
C15D H15D 0.9300
C16D O4D 1.316(10)
C16D C17D 1.408(12)
C17D C18D 1.383(11)
C17D H17D 0.9300
C18D H18E 0.9300
C19D C20D 1.475(12)
C19D O4D 1.481(10)
C19D H19H 0.9700
C19D H19I 0.9700
C20D H20G 0.9600
C20D H20H 0.9600
C20D H20I 0.9600

loop_
_geom_torsion_atom_site_label_1
_geom_torsion_atom_site_label_2
_geom_torsion_atom_site_label_3
_geom_torsion_atom_site_label_4
_geom_torsion
O1A C3A C4A C5A 179.3(8)
C8A C3A C4A C5A 1.3(14)
C3A C4A C5A C6A -1.1(15)
C4A C5A C6A C7A 3.1(14)
C4A C5A C6A C9A 179.9(8)
C5A C6A C7A C8A -5.3(12)
C9A C6A C7A C8A 178.1(7)
C4A C3A C8A C7A -3.6(14)
O1A C3A C8A C7A 178.2(7)
C6A C7A C8A C3A 5.6(12)
C5A C6A C9A O2A 4.2(13)
C7A C6A C9A O2A -179.2(8)
C5A C6A C9A C10A -178.9(8)
C7A C6A C9A C10A -2.3(13)
O2A C9A C10A N1A -177.9(9)
C6A C9A C10A N1A 5.1(14)
O2A C9A C10A O3A -4.7(11)
C6A C9A C10A O3A 178.2(7)
O3A C11A C12A N1A 1.6(10)
C13A C11A C12A N1A 177.8(8)
O3A C11A C13A C18A -174.0(7)
C12A C11A C13A C18A 10.0(14)
O3A C11A C13A C14A 4.0(10)
C12A C11A C13A C14A -172.0(10)
C18A C13A C14A C15A -1.0(12)
C11A C13A C14A C15A -179.0(7)
C13A C14A C15A C16A 1.6(13)
C14A C15A C16A O4A 178.2(8)
C14A C15A C16A C17A -0.4(13)
O4A C16A C17A C18A 180.0(7)
C15A C16A C17A C18A -1.2(13)
C14A C13A C18A C17A -0.6(13)
C11A C13A C18A C17A 177.4(8)
C16A C17A C18A C13A 1.8(14)
O1B C3B C4B C5B 179.0(8)
C8B C3B C4B C5B -1.3(15)
C3B C4B C5B C6B 1.5(15)
C4B C5B C6B C7B 0.4(13)
C4B C5B C6B C9B 177.7(8)
C9B C6B C7B C8B -179.9(7)
C5B C6B C7B C8B -2.5(14)
O1B C3B C8B C7B 179.0(7)
C4B C3B C8B C7B -0.6(13)
C6B C7B C8B C3B 2.6(13)
C7B C6B C9B C10B 174.6(10)
C5B C6B C9B C10B -2.6(16)
C7B C6B C9B O2B -11.3(12)
C5B C6B C9B O2B 171.4(7)
O2B C9B C10B N1B 2.8(9)
C6B C9B C10B N1B 177.4(9)
N1B C11B C12B O3B -178.4(11)
O2B C11B C12B O3B -3.3(12)
N1B C11B C12B C13B 6.0(14)
O2B C11B C12B C13B -179.0(7)
O3B C12B C13B C14B 176.1(9)
C11B C12B C13B C14B -8.4(13)
O3B C12B C13B C18B 0.7(13)
C11B C12B C13B C18B 176.2(7)
C18B C13B C14B C15B -5.0(12)
C12B C13B C14B C15B 179.7(8)
C13B C14B C15B C16B 5.3(13)
C14B C15B C16B O4B 177.7(7)
C14B C15B C16B C17B -2.9(12)
O4B C16B C17B C18B 179.9(8)
C15B C16B C17B C18B 0.6(11)
C16B C17B C18B C13B -0.5(13)
C14B C13B C18B C17B 2.6(12)
C12B C13B C18B C17B 178.5(7)
C8C C3C C4C C5C -2.7(14)
O1C C3C C4C C5C 176.8(8)
C3C C4C C5C C6C 4.5(13)
C4C C5C C6C C7C -3.8(13)
C4C C5C C6C C9C 179.0(7)
C5C C6C C7C C8C 1.4(12)
C9C C6C C7C C8C 178.5(8)
C4C C3C C8C C7C 0.1(14)
O1C C3C C8C C7C -179.4(8)
C6C C7C C8C C3C 0.5(13)
O2C C41 C9C N1C 0.5(9)
O2C C41 C9C C6C -179.8(9)
C5C C6C C9C C41 -174.0(9)
C7C C6C C9C C41 8.8(15)
C5C C6C C9C N1C 5.7(11)
C7C C6C C9C N1C -171.4(7)
N1C C10C C11C O3C -2.1(11)
O2C C10C C11C O3C 179.5(9)
N1C C10C C11C C12C 178.4(7)
O2C C10C C11C C12C 0.0(13)
O3C C11C C12C C13C 0.9(12)
C10C C11C C12C C13C -179.6(7)
O3C C11C C12C C17C -176.2(9)
C10C C11C C12C C17C 3.3(12)
C17C C12C C13C C14C -4.0(13)
C11C C12C C13C C14C 178.5(8)
C12C C13C C14C C15C 4.8(13)
C13C C14C C15C C16C -2.9(11)
C13C C14C C15C O4C 178.9(7)
O4C C15C C16C C17C 178.9(7)
C14C C15C C16C C17C 0.6(12)
C15C C16C C17C C12C 0.1(14)
C13C C12C C17C C16C 1.3(13)
C11C C12C C17C C16C 178.5(8)
C8D C3D C4D C5D -0.8(14)
O1D C3D C4D C5D 179.1(7)
C3D C4D C5D C6D 0.2(13)
C4D C5D C6D C7D 2.0(13)
C4D C5D C6D C9D 179.2(8)
C5D C6D C7D C8D -3.5(13)
C9D C6D C7D C8D 179.2(7)
O1D C3D C8D C7D 179.3(8)
C4D C3D C8D C7D -0.9(14)
C6D C7D C8D C3D 3.0(14)
C7D C6D C9D O2D -4.1(13)
C5D C6D C9D O2D 178.7(9)
C7D C6D C9D C10D 175.7(8)
C5D C6D C9D C10D -1.5(13)
O2D C9D C10D N1D 179.2(9)
C6D C9D C10D N1D -0.6(15)
O2D C9D C10D O3D 0.9(12)
C6D C9D C10D O3D -178.9(7)
N1D C11D C12D O3D 0.9(11)
N1D C11D C12D C13D -179.8(8)
C11D C12D C13D C14D -5.5(16)
O3D C12D C13D C14D 173.8(8)
C11D C12D C13D C18D 172.1(10)
O3D C12D C13D C18D -8.6(12)
C18D C13D C14D C15D 1.4(15)
C12D C13D C14D C15D 179.1(9)
C13D C14D C15D C16D 0.7(16)
C14D C15D C16D O4D -180.0(8)
C14D C15D C16D C17D -0.7(14)
O4D C16D C17D C18D 177.8(8)
C15D C16D C17D C18D -1.5(13)
C14D C13D C18D C17D -3.6(13)
C12D C13D C18D C17D 178.6(8)
C16D C17D C18D C13D 3.8(13)
O3A C10A N1A C12A 2.2(9)
C9A C10A N1A C12A 175.7(8)
C11A C12A N1A C10A -2.4(10)
O2B C11B N1B C10B 3.6(11)
C12B C11B N1B C10B 178.5(9)
C9B C10B N1B C11B -3.9(10)
O2C C10C N1C C9C -1.0(10)
C11C C10C N1C C9C -179.5(7)
C41 C9C N1C C10C 0.2(9)
C6C C9C N1C C10C -179.6(7)
C9D C10D N1D C11D -177.3(10)
O3D C10D N1D C11D 1.1(9)
C12D C11D N1D C10D -1.3(10)
C4A C3A O1A C2A -1.1(13)
C8A C3A O1A C2A 177.1(7)
C1A C2A O1A C3A -176.1(7)
C12A C11A O3A C10A -0.3(8)
C13A C11A O3A C10A -177.4(6)
N1A C10A O3A C11A -1.2(8)
C9A C10A O3A C11A -175.8(6)
C15A C16A O4A C19A -0.1(12)
C17A C16A O4A C19A 178.5(7)
C20A C19A O4A C16A -177.1(7)
C4B C3B O1B C2B -179.3(8)
C8B C3B O1B C2B 1.0(12)
C1B C2B O1B C3B 176.3(7)
N1B C11B O2B C9B -2.1(11)
C12B C11B O2B C9B -177.8(7)
C10B C9B O2B C11B -0.6(9)
C6B C9B O2B C11B -176.4(7)
C15B C16B O4B C19B -174.8(7)
C17B C16B O4B C19B 5.8(11)
C20B C19B O4B C16B 175.2(7)
C1C C2C O1C C3C -176.5(7)
C4C C3C O1C C2C 1.4(13)
C8C C3C O1C C2C -179.0(8)
N1C C10C O2C C41 1.2(11)
C11C C10C O2C C41 179.7(8)
C9C C41 O2C C10C -0.9(10)
C16C C15C O4C C18C 177.1(7)
C14C C15C O4C C18C -4.7(11)
C19C C18C O4C C15C -174.3(7)
C8D C3D O1D C2D 5.3(13)
C4D C3D O1D C2D -174.5(8)
C1D C2D O1D C3D 176.4(7)
C11D C12D O3D C10D -0.2(9)
C13D C12D O3D C10D -179.6(6)
N1D C10D O3D C12D -0.6(8)
C9D C10D O3D C12D 178.1(7)
C17D C16D O4D C19D 4.2(12)
C15D C16D O4D C19D -176.6(7)
C20D C19D O4D C16D 177.0(7)
